data_7041399
loop_
_publ_author_name
'Zhang, Jian-Wei'
'Hu, Man-Cheng'
'Li, Shu-Ni'
'Jiang, Yu-Cheng'
'Zhai, Quan-Guo'

_publ_section_title
;
 Microporous rod metal-organic frameworks with diverse Zn/Cd-triazolate
 ribbons as secondary building units for CO2 uptake and selective
 adsorption of hydrocarbons.
;
_journal_issue 3
_journal_name_full 'Dalton transactions (Cambridge, England : 2003)'
_journal_page_first 836
_journal_page_last 844
_journal_paper_doi 10.1039/c6dt04433f
_journal_volume 46
_journal_year 2017
_chemical_formula_sum 'C40 H24 N12 O16 Zn5'
_chemical_formula_weight 1255.56
_chemical_name_systematic
; 
 ? 
;
_space_group_IT_number 74
_symmetry_cell_setting orthorhombic
_symmetry_space_group_name_Hall '-I 2b 2'
_symmetry_space_group_name_H-M 'I m m a'
_atom_sites_solution_hydrogens geom
_atom_sites_solution_primary direct
_atom_sites_solution_secondary difmap
_audit_creation_method SHELXL-97
_audit_update_record
;
2016-09-15 deposited with the CCDC.
2016-12-12 downloaded from the CCDC.
;
_cell_angle_alpha 90.00
_cell_angle_beta 90.00
_cell_angle_gamma 90.00
_cell_formula_units_Z 4
_cell_length_a 9.4770(8)
_cell_length_b 34.800(3)
_cell_length_c 25.010(2)
_cell_measurement_reflns_used 2514
_cell_measurement_temperature 298(2)
_cell_measurement_theta_max 25.02
_cell_measurement_theta_min 2.58
_cell_volume 8248.3(12)
_computing_structure_refinement 'SHELXL-97 (Sheldrick, 1997)'
_computing_structure_solution 'SHELXS-97 (Sheldrick, 1990)'
_diffrn_ambient_temperature 298(2)
_diffrn_measured_fraction_theta_full 0.998
_diffrn_measured_fraction_theta_max 0.998
_diffrn_measurement_device_type 'Bruker APEX-II CCD'
_diffrn_radiation_monochromator graphite
_diffrn_radiation_source 'fine-focus sealed tube'
_diffrn_radiation_type MoK\a
_diffrn_radiation_wavelength 0.71073
_diffrn_reflns_av_R_equivalents 0.1520
_diffrn_reflns_av_sigmaI/netI 0.1662
_diffrn_reflns_limit_h_max 10
_diffrn_reflns_limit_h_min -11
_diffrn_reflns_limit_k_max 39
_diffrn_reflns_limit_k_min -41
_diffrn_reflns_limit_l_max 28
_diffrn_reflns_limit_l_min -29
_diffrn_reflns_number 20894
_diffrn_reflns_theta_full 25.02
_diffrn_reflns_theta_max 25.02
_diffrn_reflns_theta_min 2.58
_exptl_absorpt_coefficient_mu 1.481
_exptl_absorpt_correction_T_max 0.9035
_exptl_absorpt_correction_T_min 0.6487
_exptl_crystal_colour colorless
_exptl_crystal_density_diffrn 1.011
_exptl_crystal_density_method 'not measured'
_exptl_crystal_description block
_exptl_crystal_F_000 2504
_exptl_crystal_size_max 0.32
_exptl_crystal_size_mid 0.11
_exptl_crystal_size_min 0.07
_platon_squeeze_details
;
;
_refine_diff_density_max 0.693
_refine_diff_density_min -0.507
_refine_diff_density_rms 0.085
_refine_ls_extinction_method none
_refine_ls_goodness_of_fit_ref 1.090
_refine_ls_hydrogen_treatment constr
_refine_ls_matrix_type full
_refine_ls_number_parameters 200
_refine_ls_number_reflns 3944
_refine_ls_number_restraints 0
_refine_ls_restrained_S_all 1.090
_refine_ls_R_factor_all 0.1637
_refine_ls_R_factor_gt 0.0648
_refine_ls_shift/su_max 0.001
_refine_ls_shift/su_mean 0.000
_refine_ls_structure_factor_coef Fsqd
_refine_ls_weighting_details 'calc w=1/[\s^2^(Fo^2^)+(0.0293P)^2^+0.0000P] where P=(Fo^2^+2Fc^2^)/3'
_refine_ls_weighting_scheme calc
_refine_ls_wR_factor_gt 0.1446
_refine_ls_wR_factor_ref 0.1541
_reflns_number_gt 1375
_reflns_number_total 3944
_reflns_threshold_expression >2sigma(I)
_cod_data_source_file c6dt04433f2.cif
_cod_data_source_block SNNU-23
_cod_depositor_comments
;
The following automatic conversions were performed:

'_symmetry_cell_setting' value 'Orthorhombic' changed to
'orthorhombic' according to
/usr/data/users/saulius/crontab/automatic-downloads/rss-feeds/RSC/lib/dictionaries/cif_core.dic
dictionary named 'cif_core.dic' version 2.4.2 from 2011-04-26.

Automatic conversion script
Id: cif_fix_values 4268 2015-11-12 08:31:59Z antanas 

 Adding full bibliography for 7041397--7041399.cif.
;
_cod_original_cell_volume 8248.4(12)
_cod_original_sg_symbol_H-M Imma
_cod_database_code 7041399

loop_
_symmetry_equiv_pos_as_xyz
'x, y, z'
'-x, -y+1/2, z'
'x, -y, -z'
'-x, y+1/2, -z'
'x+1/2, y+1/2, z+1/2'
'-x+1/2, -y+1, z+1/2'
'x+1/2, -y+1/2, -z+1/2'
'-x+1/2, y+1, -z+1/2'
'-x, -y, -z'
'x, y-1/2, -z'
'-x, y, z'
'x, -y-1/2, z'
'-x+1/2, -y+1/2, -z+1/2'
'x+1/2, y, -z+1/2'
'-x+1/2, y+1/2, z+1/2'
'x+1/2, -y, z+1/2'

loop_
_atom_site_label
_atom_site_type_symbol
_atom_site_fract_x
_atom_site_fract_y
_atom_site_fract_z
_atom_site_U_iso_or_equiv
_atom_site_adp_type
_atom_site_occupancy
_atom_site_symmetry_multiplicity
_atom_site_calc_flag
_atom_site_refinement_flags
Zn1 Zn 0.0000 -0.09457(3) 0.05524(5) 0.0713(5) Uani 1 2 d S
Zn3 Zn 0.0000 0.09144(3) 0.40838(5) 0.0692(5) Uani 1 2 d S
Zn2 Zn 0.0000 0.0000 0.0000 0.0639(6) Uani 1 4 d S
O4 O 0.0000 0.0174(3) 0.3721(4) 0.102(3) Uani 1 2 d S
N1 N 0.1554(8) -0.07709(17) 0.0081(2) 0.072(2) Uani 1 1 d .
N3 N 0.3335(7) -0.07513(18) -0.0506(2) 0.068(2) Uani 1 1 d .
O1 O 0.0000 -0.0698(2) 0.1240(3) 0.098(3) Uani 1 2 d S
O2 O 0.0000 -0.0141(2) 0.0844(3) 0.081(3) Uani 1 2 d S
C17 C 0.2626(11) -0.0961(2) -0.0137(3) 0.074(3) Uani 1 1 d .
H17 H 0.2865 -0.1212 -0.0046 0.089 Uiso 1 1 calc R
C6 C 0.0000 0.0218(4) 0.2784(6) 0.094(5) Uani 1 2 d S
O3 O 0.0000 0.0745(3) 0.3335(3) 0.104(3) Uani 1 2 d S
C1 C 0.0000 -0.0338(4) 0.1241(6) 0.080(4) Uani 1 2 d S
O5 O 0.0000 0.1483(3) 0.3998(5) 0.127(5) Uani 1 2 d S
C3 C 0.0000 -0.0148(3) 0.1756(6) 0.085(5) Uani 1 2 d S
C13 C 0.0000 -0.1685(6) 0.0682(9) 0.146(10) Uani 1 2 d S
N2 N 0.1571(9) -0.04151(16) -0.0155(3) 0.069(2) Uani 1 1 d .
C16 C 0.2609(10) -0.0421(2) -0.0496(3) 0.071(3) Uani 1 1 d .
H16 H 0.2829 -0.0213 -0.0714 0.085 Uiso 1 1 calc R
C8 C 0.0000 -0.0341(4) 0.2224(7) 0.120(6) Uani 1 2 d S
H8 H 0.0000 -0.0608 0.2211 0.144 Uiso 1 2 calc SR
C2 C 0.0000 0.0381(4) 0.3323(6) 0.097(5) Uani 1 2 d S
C4 C 0.0000 0.0235(4) 0.1826(6) 0.111(6) Uani 1 2 d S
H4 H 0.0000 0.0391 0.1524 0.134 Uiso 1 2 calc SR
C5 C 0.0000 0.0409(4) 0.2319(7) 0.113(6) Uani 1 2 d S
H5 H 0.0000 0.0676 0.2331 0.136 Uiso 1 2 calc SR
O6 O 0.0000 0.1560(4) 0.4833(6) 0.185(6) Uani 1 2 d S
C10 C 0.0000 0.2110(5) 0.4239(9) 0.140(7) Uani 1 2 d S
C7 C 0.0000 -0.0167(5) 0.2722(6) 0.122(6) Uani 1 2 d S
H7 H 0.0000 -0.0322 0.3025 0.147 Uiso 1 2 calc SR
C12 C 0.0000 0.2302(4) 0.4722(8) 0.158(8) Uani 1 2 d S
H12 H 0.0000 0.2166 0.5042 0.190 Uiso 1 2 calc SR
C11 C 0.0000 0.2296(4) 0.3753(8) 0.168(8) Uani 1 2 d S
H11 H 0.0000 0.2159 0.3434 0.202 Uiso 1 2 calc SR
C9 C 0.0000 0.1683(6) 0.4345(10) 0.150(8) Uani 1 2 d S
C14 C 0.0000 -0.2114(5) 0.0678(8) 0.151(10) Uani 1 2 d S
O7 O -0.1062(14) -0.1514(2) 0.0673(4) 0.189(5) Uani 1 1 d .
C15 C -0.1250(19) -0.2300(3) 0.0670(5) 0.177(7) Uani 1 1 d .
H15 H -0.2094 -0.2163 0.0665 0.212 Uiso 1 1 calc R

loop_
_atom_site_aniso_label
_atom_site_aniso_U_11
_atom_site_aniso_U_22
_atom_site_aniso_U_33
_atom_site_aniso_U_23
_atom_site_aniso_U_13
_atom_site_aniso_U_12
Zn1 0.1163(14) 0.0270(7) 0.0706(10) 0.0032(7) 0.000 0.000
Zn3 0.1015(13) 0.0331(8) 0.0732(10) 0.0002(7) 0.000 0.000
Zn2 0.0931(17) 0.0251(10) 0.0735(13) -0.0002(9) 0.000 0.000
O4 0.137(9) 0.087(7) 0.081(7) 0.002(5) 0.000 0.000
N1 0.115(7) 0.027(4) 0.074(5) 0.008(3) -0.003(5) 0.000(4)
N3 0.094(6) 0.031(4) 0.079(5) 0.001(4) 0.003(5) 0.000(4)
O1 0.177(10) 0.047(5) 0.071(6) 0.004(4) 0.000 0.000
O2 0.131(8) 0.042(5) 0.070(6) 0.003(4) 0.000 0.000
C17 0.108(8) 0.034(5) 0.081(6) 0.000(5) 0.001(6) 0.004(6)
C6 0.161(17) 0.049(10) 0.072(11) -0.006(9) 0.000 0.000
O3 0.155(10) 0.062(6) 0.094(7) -0.022(5) 0.000 0.000
C1 0.141(14) 0.035(8) 0.063(10) -0.003(7) 0.000 0.000
O5 0.181(11) 0.055(7) 0.146(11) -0.046(6) 0.000 0.000
C3 0.153(14) 0.039(8) 0.063(9) 0.013(8) 0.000 0.000
C13 0.23(3) 0.074(18) 0.134(17) -0.016(14) 0.000 0.000
N2 0.102(7) 0.025(4) 0.080(6) 0.004(3) 0.000(5) 0.004(4)
C16 0.103(9) 0.031(5) 0.079(7) 0.008(5) 0.006(6) 0.000(5)
C8 0.20(2) 0.074(11) 0.090(12) -0.021(10) 0.000 0.000
C2 0.152(16) 0.059(10) 0.080(13) -0.010(9) 0.000 0.000
C4 0.189(18) 0.067(11) 0.078(11) -0.009(9) 0.000 0.000
C5 0.189(19) 0.066(11) 0.085(12) -0.014(9) 0.000 0.000
O6 0.222(15) 0.113(10) 0.220(16) 0.020(10) 0.000 0.000
C10 0.19(2) 0.057(13) 0.17(2) 0.026(12) 0.000 0.000
C7 0.20(2) 0.081(13) 0.088(13) -0.018(9) 0.000 0.000
C12 0.19(2) 0.095(15) 0.187(19) 0.006(11) 0.000 0.000
C11 0.23(2) 0.085(14) 0.186(19) -0.025(11) 0.000 0.000
C9 0.19(2) 0.091(19) 0.17(3) 0.019(16) 0.000 0.000
C14 0.26(3) 0.035(12) 0.156(17) 0.004(11) 0.000 0.000
O7 0.322(16) 0.073(7) 0.171(8) 0.005(5) -0.057(9) 0.049(6)
C15 0.28(2) 0.073(11) 0.182(12) 0.004(7) -0.047(13) 0.021(9)

loop_
_atom_type_symbol
_atom_type_description
_atom_type_scat_dispersion_real
_atom_type_scat_dispersion_imag
_atom_type_scat_source
C C 0.0033 0.0016 'International Tables Vol C Tables 4.2.6.8 and 6.1.1.4'
H H 0.0000 0.0000 'International Tables Vol C Tables 4.2.6.8 and 6.1.1.4'
O O 0.0106 0.0060 'International Tables Vol C Tables 4.2.6.8 and 6.1.1.4'
N N 0.0061 0.0033 'International Tables Vol C Tables 4.2.6.8 and 6.1.1.4'
Zn Zn 0.2839 1.4301 'International Tables Vol C Tables 4.2.6.8 and 6.1.1.4'

loop_
_geom_angle_atom_site_label_1
_geom_angle_atom_site_label_2
_geom_angle_atom_site_label_3
_geom_angle
_geom_angle_site_symmetry_1
_geom_angle_site_symmetry_3
O1 Zn1 N1 113.2(2) . .
O1 Zn1 N1 113.2(2) . 11
N1 Zn1 N1 96.0(4) . 11
O1 Zn1 O7 106.0(3) . 11
N1 Zn1 O7 91.0(3) . 11
N1 Zn1 O7 133.2(3) 11 11
O1 Zn1 O7 106.0(3) . .
N1 Zn1 O7 133.2(3) . .
N1 Zn1 O7 91.0(3) 11 .
O7 Zn1 O7 53.4(5) 11 .
O3 Zn3 N3 114.3(2) . 6_545
O3 Zn3 N3 114.3(2) . 16_455
N3 Zn3 N3 106.7(3) 6_545 16_455
O3 Zn3 O5 101.3(4) . .
N3 Zn3 O5 110.1(3) 6_545 .
N3 Zn3 O5 110.1(3) 16_455 .
N2 Zn2 N2 180.0(2) 11 3
N2 Zn2 N2 89.7(4) 11 .
N2 Zn2 N2 90.3(4) 3 .
N2 Zn2 N2 90.3(4) 11 9
N2 Zn2 N2 89.7(4) 3 9
N2 Zn2 N2 180.0(5) . 9
N2 Zn2 O2 91.4(2) 11 .
N2 Zn2 O2 88.6(2) 3 .
N2 Zn2 O2 91.4(2) . .
N2 Zn2 O2 88.6(2) 9 .
N2 Zn2 O2 88.6(2) 11 9
N2 Zn2 O2 91.4(2) 3 9
N2 Zn2 O2 88.6(2) . 9
N2 Zn2 O2 91.4(2) 9 9
O2 Zn2 O2 180.0(4) . 9
C17 N1 N2 105.3(7) . .
C17 N1 Zn1 131.2(6) . .
N2 N1 Zn1 122.8(6) . .
C16 N3 C17 101.3(7) . .
C16 N3 Zn3 132.0(7) . 6_544
C17 N3 Zn3 126.7(6) . 6_544
C1 O1 Zn1 116.7(8) . .
C1 O2 Zn2 158.5(8) . .
N1 C17 N3 112.9(7) . .
N1 C17 H17 123.5 . .
N3 C17 H17 123.5 . .
C5 C6 C7 113.1(15) . .
C5 C6 C2 127.5(14) . .
C7 C6 C2 119.4(14) . .
C2 O3 Zn3 108.8(9) . .
O2 C1 O1 124.5(13) . .
O2 C1 C3 118.3(12) . .
O1 C1 C3 117.2(12) . .
C9 O5 Zn3 122.5(17) . .
C4 C3 C8 112.4(14) . .
C4 C3 C1 124.5(13) . .
C8 C3 C1 123.1(13) . .
O7 C13 O7 119(3) 11 .
O7 C13 C14 120.6(13) 11 .
O7 C13 C14 120.6(13) . .
C16 N2 N1 106.1(7) . .
C16 N2 Zn2 131.7(6) . .
N1 N2 Zn2 122.0(6) . .
N2 C16 N3 114.5(7) . .
N2 C16 H16 122.8 . .
N3 C16 H16 122.8 . .
C3 C8 C7 124.2(15) . .
C3 C8 H8 117.9 . .
C7 C8 H8 117.9 . .
O4 C2 O3 124.6(14) . .
O4 C2 C6 121.3(14) . .
O3 C2 C6 114.1(14) . .
C3 C4 C5 123.6(14) . .
C3 C4 H4 118.2 . .
C5 C4 H4 118.2 . .
C6 C5 C4 124.1(15) . .
C6 C5 H5 117.9 . .
C4 C5 H5 117.9 . .
C11 C10 C12 123.1(18) . .
C11 C10 C9 128(2) . .
C12 C10 C9 108.8(18) . .
C6 C7 C8 122.6(15) . .
C6 C7 H7 118.7 . .
C8 C7 H7 118.7 . .
C12 C12 C10 118.9(11) 2 .
C12 C12 H12 120.5 2 .
C10 C12 H12 120.5 . .
C10 C11 C11 118.0(11) . 2
C10 C11 H11 121.0 . .
C11 C11 H11 121.0 2 .
O5 C9 O6 122(2) . .
O5 C9 C10 119(2) . .
O6 C9 C10 119(2) . .
C15 C14 C15 123(2) . 11
C15 C14 C13 118.6(11) . .
C15 C14 C13 118.6(11) 11 .
C13 O7 Zn1 93.7(16) . .
C14 C15 C15 118.6(11) . 12
C14 C15 H15 120.7 . .
C15 C15 H15 120.7 12 .

loop_
_geom_bond_atom_site_label_1
_geom_bond_atom_site_label_2
_geom_bond_distance
_geom_bond_site_symmetry_2
Zn1 O1 1.923(7) .
Zn1 N1 1.982(7) .
Zn1 N1 1.982(7) 11
Zn1 O7 2.238(12) 11
Zn1 O7 2.238(12) .
Zn3 O3 1.964(8) .
Zn3 N3 1.966(7) 6_545
Zn3 N3 1.966(7) 16_455
Zn3 O5 1.990(10) .
Zn2 N2 2.111(7) 11
Zn2 N2 2.111(7) 3
Zn2 N2 2.111(7) .
Zn2 N2 2.111(7) 9
Zn2 O2 2.167(8) .
Zn2 O2 2.167(8) 9
O4 C2 1.228(13) .
N1 C17 1.330(9) .
N1 N2 1.372(7) .
N3 C16 1.340(8) .
N3 C17 1.355(9) .
N3 Zn3 1.966(7) 6_544
O1 C1 1.254(12) .
O2 C1 1.205(12) .
C17 H17 0.9300 .
C6 C5 1.340(15) .
C6 C7 1.348(15) .
C6 C2 1.463(17) .
O3 C2 1.266(13) .
C1 C3 1.449(15) .
O5 C9 1.11(2) .
C3 C4 1.344(14) .
C3 C8 1.348(15) .
C13 O7 1.169(10) 11
C13 O7 1.169(10) .
C13 C14 1.49(3) .
N2 C16 1.301(8) .
C16 H16 0.9300 .
C8 C7 1.385(15) .
C8 H8 0.9300 .
C4 C5 1.374(14) .
C4 H4 0.9300 .
C5 H5 0.9300 .
O6 C9 1.29(2) .
C10 C11 1.38(2) .
C10 C12 1.379(19) .
C10 C9 1.51(2) .
C7 H7 0.9300 .
C12 C12 1.38(3) 2
C12 H12 0.9300 .
C11 C11 1.42(3) 2
C11 H11 0.9300 .
C14 C15 1.350(14) .
C14 C15 1.350(14) 11
C15 C15 1.39(2) 12
C15 H15 0.9300 .

loop_
_geom_torsion_atom_site_label_1
_geom_torsion_atom_site_label_2
_geom_torsion_atom_site_label_3
_geom_torsion_atom_site_label_4
_geom_torsion
_geom_torsion_site_symmetry_1
_geom_torsion_site_symmetry_4
O1 Zn1 N1 C17 118.5(7) . .
N1 Zn1 N1 C17 -123.0(7) 11 .
O7 Zn1 N1 C17 10.6(8) 11 .
O7 Zn1 N1 C17 -26.0(9) . .
O1 Zn1 N1 N2 -72.5(6) . .
N1 Zn1 N1 N2 45.9(7) 11 .
O7 Zn1 N1 N2 179.6(6) 11 .
O7 Zn1 N1 N2 142.9(6) . .
N1 Zn1 O1 C1 53.9(2) . .
N1 Zn1 O1 C1 -53.9(2) 11 .
O7 Zn1 O1 C1 152.1(3) 11 .
O7 Zn1 O1 C1 -152.1(3) . .
N2 Zn2 O2 C1 44.89(19) 11 .
N2 Zn2 O2 C1 -135.11(19) 3 .
N2 Zn2 O2 C1 -44.89(19) . .
N2 Zn2 O2 C1 135.11(19) 9 .
O2 Zn2 O2 C1 180.00(7) 9 .
N2 N1 C17 N3 -0.5(9) . .
Zn1 N1 C17 N3 169.9(5) . .
C16 N3 C17 N1 -0.2(9) . .
Zn3 N3 C17 N1 178.9(5) 6_544 .
N3 Zn3 O3 C2 61.7(2) 6_545 .
N3 Zn3 O3 C2 -61.7(2) 16_455 .
O5 Zn3 O3 C2 180.000(1) . .
Zn2 O2 C1 O1 0.0 . .
Zn2 O2 C1 C3 180.0 . .
Zn1 O1 C1 O2 0.0 . .
Zn1 O1 C1 C3 180.0 . .
O3 Zn3 O5 C9 180.000(4) . .
N3 Zn3 O5 C9 -58.7(2) 6_545 .
N3 Zn3 O5 C9 58.7(2) 16_455 .
O2 C1 C3 C4 0.0 . .
O1 C1 C3 C4 180.0 . .
O2 C1 C3 C8 180.0 . .
O1 C1 C3 C8 0.0 . .
C17 N1 N2 C16 1.1(9) . .
Zn1 N1 N2 C16 -170.3(5) . .
C17 N1 N2 Zn2 175.6(5) . .
Zn1 N1 N2 Zn2 4.2(8) . .
N2 Zn2 N2 C16 122.8(7) 11 .
N2 Zn2 N2 C16 -57.2(7) 3 .
N2 Zn2 N2 C16 37(72) 9 .
O2 Zn2 N2 C16 -145.8(8) . .
O2 Zn2 N2 C16 34.2(8) 9 .
N2 Zn2 N2 N1 -50.1(6) 11 .
N2 Zn2 N2 N1 129.9(6) 3 .
N2 Zn2 N2 N1 -136(72) 9 .
O2 Zn2 N2 N1 41.3(5) . .
O2 Zn2 N2 N1 -138.7(5) 9 .
N1 N2 C16 N3 -1.4(10) . .
Zn2 N2 C16 N3 -175.2(5) . .
C17 N3 C16 N2 1.0(9) . .
Zn3 N3 C16 N2 -178.1(5) 6_544 .
C4 C3 C8 C7 0.0 . .
C1 C3 C8 C7 180.0 . .
Zn3 O3 C2 O4 0.000(2) . .
Zn3 O3 C2 C6 180.0 . .
C5 C6 C2 O4 180.000(1) . .
C7 C6 C2 O4 0.000(2) . .
C5 C6 C2 O3 0.000(1) . .
C7 C6 C2 O3 180.000(1) . .
C8 C3 C4 C5 0.000(1) . .
C1 C3 C4 C5 180.0 . .
C7 C6 C5 C4 0.000(2) . .
C2 C6 C5 C4 180.000(1) . .
C3 C4 C5 C6 0.000(1) . .
C5 C6 C7 C8 0.000(1) . .
C2 C6 C7 C8 180.000(1) . .
C3 C8 C7 C6 0.000(1) . .
C11 C10 C12 C12 0.000(6) . 2
C9 C10 C12 C12 180.000(4) . 2
C12 C10 C11 C11 0.000(5) . 2
C9 C10 C11 C11 180.000(4) . 2
Zn3 O5 C9 O6 0.000(4) . .
Zn3 O5 C9 C10 180.000(3) . .
C11 C10 C9 O5 0.000(5) . .
C12 C10 C9 O5 180.000(3) . .
C11 C10 C9 O6 180.000(4) . .
C12 C10 C9 O6 0.000(4) . .
O7 C13 C14 C15 -178(2) 11 .
O7 C13 C14 C15 -1(4) . .
O7 C13 C14 C15 1(4) 11 11
O7 C13 C14 C15 178(2) . 11
O7 C13 O7 Zn1 6(3) 11 .
C14 C13 O7 Zn1 -171.3(19) . .
O1 Zn1 O7 C13 -101.6(15) . .
N1 Zn1 O7 C13 44.7(17) . .
N1 Zn1 O7 C13 143.9(15) 11 .
O7 Zn1 O7 C13 -3.3(16) 11 .
C15 C14 C15 C15 2(3) 11 12
C13 C14 C15 C15 -179.6(14) . 12

loop_
_platon_squeeze_void_nr
_platon_squeeze_void_average_x
_platon_squeeze_void_average_y
_platon_squeeze_void_average_z
_platon_squeeze_void_volume
_platon_squeeze_void_count_electrons
1 -0.053 0.000 0.499 2407.4 208.2
2 -0.032 0.250 0.250 1037.5 91.5
3 -0.033 0.750 0.750 1037.6 91.5
